data_4074765
loop_
_publ_author_name
'Reger, Daniel L.'
'Watson, Russell P.'
'Smith, Mark D.'
'Pellechia, Perry J.'

_publ_section_title
;
 Controlling the Addition of Metal Centers to a Bis(pyrazolyl)methane
 Starburst Ligand:&#x00A0; Direct Routes to Mono-, Bi-, and Trimetallic
 Rhenium(I) Complexes
;
_journal_issue 3
_journal_name_full Organometallics
_journal_page_first 743
_journal_paper_doi 10.1021/om0508684
_journal_volume 25
_journal_year 2006
_chemical_formula_moiety 'C30 H24 Br N12 O3 Re, C3 H6 O'
_chemical_formula_sum 'C33 H30 Br N12 O4 Re'
_chemical_formula_weight 924.80
_chemical_name_systematic
; 
 ? 
;
_space_group_IT_number 14
_symmetry_cell_setting monoclinic
_symmetry_space_group_name_Hall '-P 2yn'
_symmetry_space_group_name_H-M 'P 1 21/n 1'
_atom_sites_solution_hydrogens geom
_atom_sites_solution_primary direct
_atom_sites_solution_secondary difmap
_audit_creation_method SHELXL-97
_cell_angle_alpha 90.00
_cell_angle_beta 103.5980(10)
_cell_angle_gamma 90.00
_cell_formula_units_Z 8
_cell_length_a 22.5279(12)
_cell_length_b 12.8446(7)
_cell_length_c 25.4675(14)
_cell_measurement_reflns_used 8335
_cell_measurement_temperature 150(1)
_cell_measurement_theta_max 26.362
_cell_measurement_theta_min 2.424
_cell_volume 7162.8(7)
_computing_cell_refinement 'SAINT+ NT V6.22 (Bruker, 2001)'
_computing_data_collection 'SMART NT V5.625 (Bruker, 1998)'
_computing_data_reduction 'SAINT+ NT V6.22'
_computing_molecular_graphics 'SHELXTL V6.1 (Sheldrick, 2000)'
_computing_publication_material 'SHELXTL V6.1'
_computing_structure_refinement 'SHELXL-97 (Sheldrick, 1997)'
_computing_structure_solution 'SHELXS-97 (Sheldrick, 1990)'
_diffrn_ambient_temperature 150(1)
_diffrn_measured_fraction_theta_full 0.998
_diffrn_measured_fraction_theta_max 0.998
_diffrn_measurement_device_type 'Bruker SMART APEX CCD diffractometer'
_diffrn_measurement_method 'omega scans'
_diffrn_radiation_monochromator graphite
_diffrn_radiation_source 'fine-focus sealed tube'
_diffrn_radiation_type MoK\a
_diffrn_radiation_wavelength 0.71073
_diffrn_reflns_av_R_equivalents 0.0394
_diffrn_reflns_av_sigmaI/netI 0.0277
_diffrn_reflns_limit_h_max 28
_diffrn_reflns_limit_h_min -28
_diffrn_reflns_limit_k_max 16
_diffrn_reflns_limit_k_min -16
_diffrn_reflns_limit_l_max 31
_diffrn_reflns_limit_l_min -31
_diffrn_reflns_number 85006
_diffrn_reflns_theta_full 26.42
_diffrn_reflns_theta_max 26.42
_diffrn_reflns_theta_min 1.65
_diffrn_standards_decay_% none
_exptl_absorpt_coefficient_mu 4.564
_exptl_absorpt_correction_T_max 1.0000
_exptl_absorpt_correction_T_min 0.6714
_exptl_absorpt_correction_type multi-scan
_exptl_absorpt_process_details '(SADABS, Bruker, 2001)'
_exptl_crystal_colour colorless
_exptl_crystal_density_diffrn 1.715
_exptl_crystal_density_meas 0
_exptl_crystal_density_method 'not measured'
_exptl_crystal_description bar
_exptl_crystal_F_000 3632
_exptl_crystal_size_max 0.40
_exptl_crystal_size_mid 0.20
_exptl_crystal_size_min 0.16
_refine_diff_density_max 1.181
_refine_diff_density_min -0.466
_refine_diff_density_rms 0.096
_refine_ls_extinction_method none
_refine_ls_goodness_of_fit_ref 1.027
_refine_ls_hydrogen_treatment constr
_refine_ls_matrix_type full
_refine_ls_number_parameters 923
_refine_ls_number_reflns 14681
_refine_ls_number_restraints 0
_refine_ls_restrained_S_all 1.027
_refine_ls_R_factor_all 0.0293
_refine_ls_R_factor_gt 0.0243
_refine_ls_shift/su_max 0.002
_refine_ls_shift/su_mean 0.000
_refine_ls_structure_factor_coef Fsqd
_refine_ls_weighting_details 'calc w=1/[\s^2^(Fo^2^)+(0.0291P)^2^+4.7272P] where P=(Fo^2^+2Fc^2^)/3'
_refine_ls_weighting_scheme calc
_refine_ls_wR_factor_gt 0.0562
_refine_ls_wR_factor_ref 0.0581
_reflns_number_gt 13046
_reflns_number_total 14681
_reflns_threshold_expression >2sigma(I)
_cod_data_source_file om0508684si20051007_114323.cif
_cod_data_source_block 2rw0418bs
_cod_depositor_comments
;
The following automatic conversions were performed:

'_symmetry_cell_setting' value 'Monoclinic' changed to 'monoclinic'
according to /home/saulius/struct/CIF-dictionaries/cif_core.dic
dictionary named 'cif_core.dic' version 2.4.1 from 2010-06-29.

Automatic conversion script
Id: cif_fix_values 1715 2011-07-08 13:25:40Z adriana 
;
_cod_original_sg_symbol_H-M 'P 21/n'
_cod_database_code 4074765

loop_
_symmetry_equiv_pos_as_xyz
'x, y, z'
'-x+1/2, y+1/2, -z+1/2'
'-x, -y, -z'
'x-1/2, -y-1/2, z-1/2'

loop_
_atom_site_label
_atom_site_type_symbol
_atom_site_fract_x
_atom_site_fract_y
_atom_site_fract_z
_atom_site_U_iso_or_equiv
_atom_site_adp_type
_atom_site_occupancy
_atom_site_symmetry_multiplicity
_atom_site_calc_flag
_atom_site_refinement_flags
Re1A Re 0.209482(5) 0.496863(8) 0.124359(4) 0.02058(4) Uani 1 1 d .
Br1A Br 0.144147(14) 0.55614(3) 0.029584(12) 0.03349(7) Uani 1 1 d .
C1A C 0.24698(12) 0.7453(2) 0.17512(10) 0.0184(5) Uani 1 1 d .
H1A H 0.2516 0.8222 0.1805 0.022 Uiso 1 1 calc R
C2A C 0.44118(12) 0.6195(2) 0.29557(11) 0.0242(6) Uani 1 1 d .
H2A H 0.4594 0.6895 0.2923 0.029 Uiso 1 1 calc R
C3A C 0.24013(12) 0.6028(2) 0.35649(11) 0.0215(6) Uani 1 1 d .
H3A H 0.2306 0.6712 0.3714 0.026 Uiso 1 1 calc R
C4A C 0.27949(12) 0.69388(19) 0.22765(10) 0.0183(5) Uani 1 1 d .
C5A C 0.34196(12) 0.6759(2) 0.23850(11) 0.0211(6) Uani 1 1 d .
H5A H 0.3639 0.6916 0.2118 0.025 Uiso 1 1 calc R
C6A C 0.37274(12) 0.6352(2) 0.28782(11) 0.0198(5) Uani 1 1 d .
C7A C 0.34098(12) 0.6114(2) 0.32688(11) 0.0207(6) Uani 1 1 d .
H7A H 0.3620 0.5847 0.3610 0.025 Uiso 1 1 calc R
C8A C 0.27815(12) 0.6270(2) 0.31582(10) 0.0196(5) Uani 1 1 d .
C9A C 0.24790(12) 0.6688(2) 0.26686(10) 0.0196(5) Uani 1 1 d .
H9A H 0.2051 0.6805 0.2598 0.024 Uiso 1 1 calc R
C11A C 0.31020(13) 0.7787(2) 0.10798(11) 0.0255(6) Uani 1 1 d .
H11A H 0.3196 0.8500 0.1159 0.031 Uiso 1 1 calc R
C12A C 0.33063(14) 0.7188(2) 0.07165(12) 0.0317(7) Uani 1 1 d .
H12A H 0.3568 0.7397 0.0492 0.038 Uiso 1 1 calc R
C13A C 0.30529(13) 0.6211(2) 0.07423(12) 0.0295(7) Uani 1 1 d .
H13A H 0.3113 0.5633 0.0528 0.035 Uiso 1 1 calc R
C21A C 0.13680(12) 0.7891(2) 0.16547(11) 0.0237(6) Uani 1 1 d .
H21A H 0.1407 0.8620 0.1716 0.028 Uiso 1 1 calc R
C22A C 0.08424(13) 0.7315(2) 0.15908(12) 0.0294(7) Uani 1 1 d .
H22A H 0.0447 0.7561 0.1597 0.035 Uiso 1 1 calc R
C23A C 0.10125(13) 0.6297(2) 0.15142(12) 0.0277(6) Uani 1 1 d .
H23A H 0.0740 0.5721 0.1457 0.033 Uiso 1 1 calc R
C31A C 0.43210(14) 0.4582(2) 0.23710(14) 0.0343(7) Uani 1 1 d .
H31A H 0.4113 0.4134 0.2564 0.041 Uiso 1 1 calc R
C32A C 0.44622(15) 0.4368(3) 0.18889(14) 0.0381(8) Uani 1 1 d .
H32A H 0.4380 0.3748 0.1681 0.046 Uiso 1 1 calc R
C33A C 0.47565(16) 0.5268(3) 0.17719(15) 0.0390(8) Uani 1 1 d .
H33A H 0.4909 0.5353 0.1457 0.047 Uiso 1 1 calc R
C41A C 0.51163(15) 0.6272(3) 0.38760(14) 0.0418(8) Uani 1 1 d .
H41A H 0.5277 0.6952 0.3860 0.050 Uiso 1 1 calc R
C42A C 0.52511(18) 0.5599(3) 0.43050(15) 0.0498(10) Uani 1 1 d .
H42A H 0.5521 0.5712 0.4648 0.060 Uiso 1 1 calc R
C43A C 0.49088(16) 0.4718(3) 0.41295(14) 0.0409(8) Uani 1 1 d .
H43A H 0.4913 0.4112 0.4344 0.049 Uiso 1 1 calc R
C51A C 0.27590(18) 0.5626(3) 0.45447(13) 0.0422(9) Uani 1 1 d .
H51A H 0.2606 0.6227 0.4685 0.051 Uiso 1 1 calc R
C52A C 0.3063(2) 0.4824(3) 0.48345(14) 0.0548(11) Uani 1 1 d .
H52A H 0.3165 0.4746 0.5216 0.066 Uiso 1 1 calc R
C53A C 0.31931(16) 0.4143(2) 0.44564(12) 0.0364(7) Uani 1 1 d .
H53A H 0.3405 0.3503 0.4544 0.044 Uiso 1 1 calc R
C61A C 0.12583(14) 0.5964(3) 0.32684(14) 0.0398(8) Uani 1 1 d .
H61A H 0.1163 0.6552 0.3460 0.048 Uiso 1 1 calc R
C62A C 0.08533(16) 0.5360(3) 0.29119(16) 0.0466(9) Uani 1 1 d .
H62A H 0.0422 0.5437 0.2804 0.056 Uiso 1 1 calc R
C63A C 0.12091(14) 0.4614(3) 0.27439(13) 0.0348(7) Uani 1 1 d .
H63A H 0.1049 0.4078 0.2493 0.042 Uiso 1 1 calc R
C71A C 0.14891(13) 0.3978(2) 0.13164(11) 0.0251(6) Uani 1 1 d .
C72A C 0.24998(13) 0.3920(2) 0.09266(12) 0.0275(6) Uani 1 1 d .
C73A C 0.25756(13) 0.4537(2) 0.19299(12) 0.0238(6) Uani 1 1 d .
N11A N 0.27146(10) 0.61896(18) 0.11071(9) 0.0229(5) Uani 1 1 d .
N12A N 0.27421(10) 0.71796(17) 0.13054(9) 0.0204(5) Uani 1 1 d .
N21A N 0.16103(10) 0.62318(17) 0.15307(9) 0.0211(5) Uani 1 1 d .
N22A N 0.18190(10) 0.72293(17) 0.16138(9) 0.0201(5) Uani 1 1 d .
N31A N 0.47982(11) 0.5989(2) 0.21516(11) 0.0326(6) Uani 1 1 d .
N32A N 0.45327(10) 0.55496(18) 0.25220(10) 0.0257(5) Uani 1 1 d .
N41A N 0.45743(12) 0.4814(2) 0.36292(11) 0.0332(6) Uani 1 1 d .
N42A N 0.47124(10) 0.57807(19) 0.34823(10) 0.0276(5) Uani 1 1 d .
N51A N 0.29858(11) 0.44907(18) 0.39578(10) 0.0273(5) Uani 1 1 d .
N52A N 0.27156(11) 0.54094(17) 0.40228(9) 0.0231(5) Uani 1 1 d .
N61A N 0.17984(11) 0.47268(19) 0.29707(10) 0.0287(5) Uani 1 1 d .
N62A N 0.18169(10) 0.55671(18) 0.32963(9) 0.0233(5) Uani 1 1 d .
O71A O 0.11119(10) 0.33955(17) 0.13540(9) 0.0369(5) Uani 1 1 d .
O72A O 0.27437(11) 0.32732(17) 0.07422(10) 0.0408(6) Uani 1 1 d .
O73A O 0.28677(9) 0.42082(16) 0.23277(8) 0.0319(5) Uani 1 1 d .
Re1B Re 0.693352(5) 0.455377(8) 0.128596(4) 0.02112(4) Uani 1 1 d .
Br1B Br 0.619698(15) 0.38455(2) 0.040587(12) 0.03460(7) Uani 1 1 d .
C1B C 0.73644(12) 0.2056(2) 0.17471(10) 0.0193(5) Uani 1 1 d .
H1B H 0.7415 0.1285 0.1788 0.023 Uiso 1 1 calc R
C2B C 0.75482(12) 0.3455(2) 0.36176(11) 0.0212(6) Uani 1 1 d .
H2B H 0.7478 0.2766 0.3775 0.025 Uiso 1 1 calc R
C3B C 0.94027(12) 0.3280(2) 0.27821(11) 0.0235(6) Uani 1 1 d .
H3B H 0.9573 0.2569 0.2751 0.028 Uiso 1 1 calc R
C4B C 0.77478(12) 0.25577(19) 0.22575(10) 0.0182(5) Uani 1 1 d .
C5B C 0.74932(12) 0.28074(19) 0.26866(10) 0.0189(5) Uani 1 1 d .
H5B H 0.7071 0.2688 0.2659 0.023 Uiso 1 1 calc R
C6B C 0.78510(12) 0.32288(19) 0.31536(10) 0.0190(5) Uani 1 1 d .
C7B C 0.84713(12) 0.3394(2) 0.32014(11) 0.0206(5) Uani 1 1 d .
H7B H 0.8718 0.3673 0.3525 0.025 Uiso 1 1 calc R
C8B C 0.87267(12) 0.3145(2) 0.27691(11) 0.0203(5) Uani 1 1 d .
C9B C 0.83619(12) 0.2735(2) 0.23002(11) 0.0199(5) Uani 1 1 d .
H9B H 0.8536 0.2573 0.2005 0.024 Uiso 1 1 calc R
C11B C 0.62853(12) 0.1618(2) 0.17543(11) 0.0242(6) Uani 1 1 d .
H11B H 0.6324 0.0884 0.1793 0.029 Uiso 1 1 calc R
C12B C 0.57797(14) 0.2193(2) 0.17676(13) 0.0305(7) Uani 1 1 d .
H12B H 0.5399 0.1944 0.1816 0.037 Uiso 1 1 calc R
C13B C 0.59397(13) 0.3220(2) 0.16957(12) 0.0287(6) Uani 1 1 d .
H13B H 0.5675 0.3798 0.1686 0.034 Uiso 1 1 calc R
C21B C 0.79478(13) 0.1806(2) 0.10319(11) 0.0260(6) Uani 1 1 d .
H21B H 0.8043 0.1088 0.1086 0.031 Uiso 1 1 calc R
C22B C 0.81591(15) 0.2460(2) 0.06961(12) 0.0321(7) Uani 1 1 d .
H22B H 0.8427 0.2293 0.0471 0.038 Uiso 1 1 calc R
C23B C 0.79008(14) 0.3422(2) 0.07527(12) 0.0286(6) Uani 1 1 d .
H23B H 0.7964 0.4033 0.0563 0.034 Uiso 1 1 calc R
C31B C 0.64156(15) 0.3584(3) 0.35114(14) 0.0437(9) Uani 1 1 d .
H31B H 0.6361 0.3019 0.3736 0.052 Uiso 1 1 calc R
C32B C 0.59701(16) 0.4207(3) 0.32159(17) 0.0548(10) Uani 1 1 d .
H32B H 0.5544 0.4169 0.3194 0.066 Uiso 1 1 calc R
C33B C 0.62692(15) 0.4905(3) 0.29556(15) 0.0409(8) Uani 1 1 d .
H33B H 0.6070 0.5436 0.2719 0.049 Uiso 1 1 calc R
C41B C 0.81733(14) 0.3721(2) 0.45609(12) 0.0321(7) Uani 1 1 d .
H41B H 0.8120 0.3055 0.4705 0.039 Uiso 1 1 calc R
C42B C 0.85104(16) 0.4524(3) 0.48270(13) 0.0383(8) Uani 1 1 d .
H42B H 0.8740 0.4537 0.5191 0.046 Uiso 1 1 calc R
C43B C 0.84443(14) 0.5322(2) 0.44478(13) 0.0326(7) Uani 1 1 d .
H43B H 0.8629 0.5988 0.4521 0.039 Uiso 1 1 calc R
C51B C 1.02043(14) 0.3276(2) 0.36468(13) 0.0341(7) Uani 1 1 d .
H51B H 1.0363 0.2595 0.3626 0.041 Uiso 1 1 calc R
C52B C 1.03901(16) 0.3978(3) 0.40528(14) 0.0420(8) Uani 1 1 d .
H52B H 1.0699 0.3887 0.4375 0.050 Uiso 1 1 calc R
C53B C 1.00302(15) 0.4858(2) 0.38940(13) 0.0349(7) Uani 1 1 d .
H53B H 1.0063 0.5483 0.4098 0.042 Uiso 1 1 calc R
C61B C 0.92211(14) 0.4798(2) 0.21320(14) 0.0336(7) Uani 1 1 d .
H61B H 0.8966 0.5215 0.2296 0.040 Uiso 1 1 calc R
C62B C 0.93987(16) 0.5021(3) 0.16690(15) 0.0401(8) Uani 1 1 d .
H62B H 0.9299 0.5618 0.1446 0.048 Uiso 1 1 calc R
C63B C 0.97581(15) 0.4178(3) 0.15966(14) 0.0405(8) Uani 1 1 d .
H63B H 0.9947 0.4115 0.1301 0.049 Uiso 1 1 calc R
C71B C 0.72649(15) 0.5591(2) 0.09023(13) 0.0317(7) Uani 1 1 d .
C72B C 0.63381(14) 0.5548(2) 0.13888(13) 0.0294(7) Uani 1 1 d .
C73B C 0.74800(13) 0.5025(2) 0.19362(12) 0.0243(6) Uani 1 1 d .
N11B N 0.65151(10) 0.32881(17) 0.16422(9) 0.0212(5) Uani 1 1 d .
N12B N 0.67212(10) 0.22858(16) 0.16752(9) 0.0185(5) Uani 1 1 d .
N21B N 0.75518(10) 0.33762(17) 0.11096(9) 0.0224(5) Uani 1 1 d .
N22B N 0.75779(10) 0.23633(16) 0.12732(9) 0.0200(5) Uani 1 1 d .
N31B N 0.68663(12) 0.47472(19) 0.30735(10) 0.0303(6) Uani 1 1 d .
N32B N 0.69498(10) 0.39263(18) 0.34232(9) 0.0238(5) Uani 1 1 d .
N41B N 0.80956(12) 0.50478(18) 0.39752(10) 0.0281(5) Uani 1 1 d .
N42B N 0.79289(10) 0.40564(17) 0.40532(9) 0.0213(5) Uani 1 1 d .
N51B N 0.96371(11) 0.47120(18) 0.34230(11) 0.0293(6) Uani 1 1 d .
N52B N 0.97540(10) 0.37329(18) 0.32822(10) 0.0247(5) Uani 1 1 d .
N61B N 0.98086(11) 0.3473(2) 0.19840(11) 0.0320(6) Uani 1 1 d .
N62B N 0.94747(10) 0.38740(18) 0.23149(10) 0.0246(5) Uani 1 1 d .
O71B O 0.74557(12) 0.62259(17) 0.06672(10) 0.0471(6) Uani 1 1 d .
O72B O 0.59792(10) 0.61516(17) 0.14363(11) 0.0456(6) Uani 1 1 d .
O73B O 0.78119(10) 0.53469(16) 0.23105(9) 0.0309(5) Uani 1 1 d .
C1S C 0.56482(17) 0.2047(3) 0.46275(15) 0.0425(8) Uani 1 1 d .
C2S C 0.6205(3) 0.2451(5) 0.4990(2) 0.103(2) Uani 1 1 d .
H2S1 H 0.6467 0.2764 0.4776 0.155 Uiso 1 1 calc R
H2S2 H 0.6424 0.1881 0.5208 0.155 Uiso 1 1 calc R
H2S3 H 0.6096 0.2980 0.5228 0.155 Uiso 1 1 calc R
C3S C 0.5188(2) 0.1610(4) 0.4888(2) 0.0782(15) Uani 1 1 d .
H3S1 H 0.4829 0.1395 0.4610 0.117 Uiso 1 1 calc R
H3S2 H 0.5068 0.2138 0.5121 0.117 Uiso 1 1 calc R
H3S3 H 0.5360 0.1005 0.5106 0.117 Uiso 1 1 calc R
C4S C 0.94437(17) 0.2248(3) 0.54368(15) 0.0469(9) Uani 1 1 d .
C5S C 0.9740(2) 0.2714(4) 0.50267(19) 0.0718(13) Uani 1 1 d .
H5S1 H 0.9721 0.3474 0.5046 0.108 Uiso 1 1 calc R
H5S2 H 0.9526 0.2481 0.4665 0.108 Uiso 1 1 calc R
H5S3 H 1.0168 0.2491 0.5099 0.108 Uiso 1 1 calc R
C6S C 0.9341(3) 0.1119(4) 0.5402(2) 0.100(2) Uani 1 1 d .
H6S1 H 0.9732 0.0756 0.5520 0.150 Uiso 1 1 calc R
H6S2 H 0.9151 0.0927 0.5027 0.150 Uiso 1 1 calc R
H6S3 H 0.9070 0.0919 0.5635 0.150 Uiso 1 1 calc R
O1S O 0.55964(14) 0.2066(2) 0.41480(11) 0.0632(8) Uani 1 1 d .
O2S O 0.93045(14) 0.2760(2) 0.57804(12) 0.0614(8) Uani 1 1 d .

loop_
_atom_site_aniso_label
_atom_site_aniso_U_11
_atom_site_aniso_U_22
_atom_site_aniso_U_33
_atom_site_aniso_U_23
_atom_site_aniso_U_13
_atom_site_aniso_U_12
Re1A 0.02164(6) 0.01790(6) 0.02238(6) 0.00120(4) 0.00551(4) -0.00040(4)
Br1A 0.03047(16) 0.04414(18) 0.02481(15) 0.00720(13) 0.00436(12) -0.00096(13)
C1A 0.0192(13) 0.0168(13) 0.0200(13) 0.0003(10) 0.0061(10) -0.0003(10)
C2A 0.0191(14) 0.0226(14) 0.0299(15) 0.0058(12) 0.0037(12) -0.0009(11)
C3A 0.0257(14) 0.0180(13) 0.0219(14) -0.0007(11) 0.0078(11) 0.0007(11)
C4A 0.0195(13) 0.0152(12) 0.0201(13) 0.0005(10) 0.0046(10) -0.0006(10)
C5A 0.0203(13) 0.0199(13) 0.0236(14) 0.0011(11) 0.0060(11) -0.0021(11)
C6A 0.0177(13) 0.0160(13) 0.0250(14) -0.0009(11) 0.0036(11) -0.0014(10)
C7A 0.0221(14) 0.0189(13) 0.0196(13) 0.0016(10) 0.0015(11) -0.0012(10)
C8A 0.0235(14) 0.0158(13) 0.0209(13) -0.0014(10) 0.0078(11) -0.0021(10)
C9A 0.0190(13) 0.0170(13) 0.0233(14) -0.0008(11) 0.0061(11) 0.0002(10)
C11A 0.0294(15) 0.0219(14) 0.0268(15) 0.0021(11) 0.0098(12) -0.0054(12)
C12A 0.0326(17) 0.0344(17) 0.0321(17) -0.0020(13) 0.0157(14) -0.0080(13)
C13A 0.0289(16) 0.0327(16) 0.0302(16) -0.0082(13) 0.0137(13) -0.0049(13)
C21A 0.0230(14) 0.0246(14) 0.0231(14) 0.0015(11) 0.0044(11) 0.0062(11)
C22A 0.0202(14) 0.0328(16) 0.0363(17) -0.0022(13) 0.0092(13) 0.0033(12)
C23A 0.0228(15) 0.0303(16) 0.0306(16) -0.0013(12) 0.0077(12) -0.0037(12)
C31A 0.0305(17) 0.0276(16) 0.047(2) 0.0043(14) 0.0129(15) -0.0014(13)
C32A 0.0384(18) 0.0307(17) 0.050(2) -0.0036(15) 0.0197(16) 0.0000(14)
C33A 0.0393(19) 0.0378(18) 0.047(2) 0.0010(16) 0.0248(16) 0.0020(15)
C41A 0.0364(19) 0.042(2) 0.0411(19) 0.0025(16) -0.0027(15) -0.0055(15)
C42A 0.048(2) 0.052(2) 0.040(2) 0.0046(17) -0.0085(17) -0.0018(18)
C43A 0.0362(19) 0.044(2) 0.0404(19) 0.0191(16) 0.0049(15) 0.0069(15)
C51A 0.072(3) 0.0325(18) 0.0246(16) -0.0002(13) 0.0159(16) 0.0051(17)
C52A 0.100(3) 0.041(2) 0.0230(17) 0.0061(15) 0.0126(19) 0.010(2)
C53A 0.050(2) 0.0267(16) 0.0285(16) 0.0062(13) 0.0010(14) -0.0006(15)
C61A 0.0292(17) 0.048(2) 0.049(2) -0.0007(16) 0.0221(15) 0.0032(15)
C62A 0.0224(17) 0.062(2) 0.057(2) -0.0009(19) 0.0118(16) -0.0044(16)
C63A 0.0288(17) 0.0390(18) 0.0337(17) 0.0062(14) 0.0017(13) -0.0120(14)
C71A 0.0267(15) 0.0230(15) 0.0249(15) 0.0005(11) 0.0046(12) 0.0038(12)
C72A 0.0277(15) 0.0251(15) 0.0310(16) 0.0006(12) 0.0095(13) -0.0035(12)
C73A 0.0251(15) 0.0205(14) 0.0271(15) -0.0011(12) 0.0086(12) -0.0021(11)
N11A 0.0222(12) 0.0226(12) 0.0244(12) -0.0013(10) 0.0064(10) -0.0005(9)
N12A 0.0214(11) 0.0199(11) 0.0206(11) 0.0011(9) 0.0061(9) 0.0007(9)
N21A 0.0205(11) 0.0198(11) 0.0224(12) 0.0003(9) 0.0041(9) -0.0019(9)
N22A 0.0201(11) 0.0199(11) 0.0201(11) 0.0017(9) 0.0043(9) 0.0006(9)
N31A 0.0276(13) 0.0323(14) 0.0426(16) 0.0057(12) 0.0177(12) -0.0001(11)
N32A 0.0178(12) 0.0253(13) 0.0352(14) 0.0067(10) 0.0084(10) 0.0004(9)
N41A 0.0251(13) 0.0291(13) 0.0423(16) 0.0137(12) 0.0017(12) 0.0013(11)
N42A 0.0184(12) 0.0283(13) 0.0340(14) 0.0074(11) 0.0022(10) -0.0014(10)
N51A 0.0328(14) 0.0222(13) 0.0258(13) 0.0021(10) 0.0048(11) 0.0028(10)
N52A 0.0310(13) 0.0209(12) 0.0185(12) 0.0005(9) 0.0083(10) 0.0004(10)
N61A 0.0292(14) 0.0257(13) 0.0292(13) -0.0008(10) 0.0028(11) -0.0028(10)
N62A 0.0228(12) 0.0243(12) 0.0244(12) 0.0032(10) 0.0087(10) -0.0002(9)
O71A 0.0338(12) 0.0281(12) 0.0501(14) 0.0036(10) 0.0122(11) -0.0075(10)
O72A 0.0482(14) 0.0287(12) 0.0515(14) -0.0032(11) 0.0238(12) 0.0054(10)
O73A 0.0315(11) 0.0300(11) 0.0309(12) 0.0056(9) 0.0006(9) 0.0023(9)
Re1B 0.02507(6) 0.01473(6) 0.02434(6) -0.00058(4) 0.00736(5) -0.00007(4)
Br1B 0.03895(18) 0.03648(17) 0.02570(15) -0.00287(12) 0.00220(13) 0.00075(13)
C1B 0.0203(13) 0.0155(13) 0.0231(13) -0.0003(10) 0.0074(11) -0.0007(10)
C2B 0.0230(14) 0.0185(13) 0.0230(14) -0.0009(11) 0.0075(11) -0.0003(11)
C3B 0.0182(13) 0.0213(14) 0.0310(15) -0.0024(12) 0.0059(12) 0.0015(11)
C4B 0.0214(13) 0.0116(12) 0.0217(13) 0.0011(10) 0.0051(11) 0.0010(10)
C5B 0.0171(13) 0.0154(13) 0.0244(14) 0.0013(10) 0.0052(11) -0.0003(10)
C6B 0.0219(13) 0.0142(12) 0.0211(13) 0.0007(10) 0.0056(11) 0.0026(10)
C7B 0.0204(13) 0.0157(13) 0.0248(14) 0.0007(11) 0.0037(11) 0.0009(10)
C8B 0.0168(13) 0.0151(13) 0.0279(14) 0.0010(11) 0.0035(11) 0.0013(10)
C9B 0.0209(13) 0.0172(13) 0.0230(14) -0.0019(10) 0.0080(11) 0.0014(10)
C11B 0.0228(14) 0.0218(14) 0.0283(15) 0.0002(11) 0.0067(12) -0.0041(11)
C12B 0.0240(15) 0.0275(16) 0.0422(18) 0.0023(13) 0.0122(13) -0.0037(12)
C13B 0.0230(15) 0.0274(16) 0.0376(17) 0.0006(13) 0.0106(13) 0.0044(12)
C21B 0.0310(16) 0.0185(14) 0.0315(16) -0.0050(12) 0.0133(13) 0.0021(12)
C22B 0.0419(18) 0.0270(16) 0.0341(17) -0.0046(13) 0.0226(14) 0.0000(13)
C23B 0.0362(17) 0.0251(15) 0.0293(16) 0.0028(12) 0.0176(13) -0.0034(13)
C31B 0.0306(18) 0.061(2) 0.045(2) -0.0044(17) 0.0191(16) -0.0060(16)
C32B 0.0221(17) 0.073(3) 0.071(3) -0.010(2) 0.0138(18) 0.0078(18)
C33B 0.0268(17) 0.042(2) 0.048(2) -0.0127(16) -0.0022(15) 0.0112(14)
C41B 0.0346(17) 0.0301(16) 0.0293(16) 0.0055(13) 0.0027(13) 0.0037(13)
C42B 0.0421(19) 0.0391(19) 0.0274(17) -0.0016(14) -0.0045(14) -0.0008(15)
C43B 0.0304(17) 0.0294(16) 0.0353(17) -0.0087(14) 0.0021(14) -0.0030(13)
C51B 0.0281(16) 0.0304(17) 0.0393(18) -0.0030(14) -0.0012(14) 0.0062(13)
C52B 0.0391(19) 0.0369(19) 0.042(2) -0.0055(15) -0.0060(15) 0.0024(15)
C53B 0.0324(17) 0.0306(17) 0.0382(18) -0.0123(14) 0.0013(14) -0.0017(13)
C61B 0.0285(16) 0.0278(16) 0.047(2) 0.0047(14) 0.0128(15) 0.0044(13)
C62B 0.0373(19) 0.0379(19) 0.047(2) 0.0104(15) 0.0148(16) -0.0011(15)
C63B 0.0384(19) 0.046(2) 0.043(2) -0.0010(16) 0.0208(16) -0.0059(16)
C71B 0.0397(18) 0.0200(15) 0.0408(18) -0.0004(13) 0.0201(15) 0.0016(13)
C72B 0.0289(16) 0.0206(15) 0.0391(18) -0.0014(13) 0.0090(13) -0.0040(13)
C73B 0.0251(15) 0.0172(14) 0.0341(17) 0.0020(12) 0.0136(13) 0.0025(11)
N11B 0.0233(12) 0.0165(11) 0.0242(12) 0.0006(9) 0.0064(10) 0.0022(9)
N12B 0.0195(11) 0.0156(11) 0.0205(11) -0.0028(9) 0.0052(9) -0.0015(9)
N21B 0.0263(12) 0.0167(11) 0.0249(12) 0.0005(9) 0.0073(10) -0.0020(9)
N22B 0.0264(12) 0.0141(11) 0.0208(11) -0.0023(9) 0.0079(9) -0.0024(9)
N31B 0.0285(14) 0.0243(13) 0.0351(15) -0.0020(11) 0.0012(11) 0.0041(10)
N32B 0.0186(11) 0.0278(13) 0.0256(12) -0.0076(10) 0.0067(10) -0.0007(9)
N41B 0.0332(14) 0.0202(12) 0.0295(14) -0.0020(10) 0.0046(11) -0.0031(10)
N42B 0.0237(12) 0.0197(11) 0.0209(12) -0.0002(9) 0.0061(9) 0.0011(9)
N51B 0.0255(13) 0.0205(12) 0.0418(15) -0.0087(11) 0.0073(11) 0.0020(10)
N52B 0.0171(11) 0.0222(12) 0.0343(14) -0.0050(10) 0.0050(10) 0.0013(9)
N61B 0.0268(13) 0.0334(14) 0.0398(15) -0.0053(12) 0.0161(12) -0.0022(11)
N62B 0.0182(11) 0.0241(12) 0.0330(13) -0.0014(10) 0.0087(10) 0.0003(9)
O71B 0.0720(18) 0.0235(12) 0.0557(16) 0.0074(11) 0.0351(14) -0.0022(11)
O72B 0.0333(13) 0.0261(12) 0.0798(19) -0.0066(12) 0.0179(12) 0.0060(10)
O73B 0.0304(12) 0.0261(11) 0.0348(12) -0.0068(9) 0.0049(10) -0.0002(9)
C1S 0.046(2) 0.0336(18) 0.044(2) 0.0025(16) 0.0022(16) 0.0064(15)
C2S 0.106(4) 0.115(5) 0.067(3) 0.029(3) -0.024(3) -0.067(4)
C3S 0.047(3) 0.103(4) 0.082(3) 0.019(3) 0.009(2) -0.003(3)
C4S 0.048(2) 0.047(2) 0.040(2) -0.0042(17) -0.0018(17) 0.0040(17)
C5S 0.064(3) 0.083(3) 0.072(3) 0.017(3) 0.023(2) 0.026(3)
C6S 0.156(6) 0.060(3) 0.092(4) -0.034(3) 0.044(4) -0.033(3)
O1S 0.0673(19) 0.071(2) 0.0478(17) -0.0018(15) 0.0072(14) 0.0084(16)
O2S 0.078(2) 0.0503(16) 0.0595(18) -0.0166(14) 0.0231(16) -0.0086(15)

loop_
_atom_type_symbol
_atom_type_description
_atom_type_scat_dispersion_real
_atom_type_scat_dispersion_imag
_atom_type_scat_source
C C 0.0033 0.0016 'International Tables Vol C Tables 4.2.6.8 and 6.1.1.4'
H H 0.0000 0.0000 'International Tables Vol C Tables 4.2.6.8 and 6.1.1.4'
N N 0.0061 0.0033 'International Tables Vol C Tables 4.2.6.8 and 6.1.1.4'
O O 0.0106 0.0060 'International Tables Vol C Tables 4.2.6.8 and 6.1.1.4'
Br Br -0.2901 2.4595 'International Tables Vol C Tables 4.2.6.8 and 6.1.1.4'
Re Re -1.0185 7.2310 'International Tables Vol C Tables 4.2.6.8 and 6.1.1.4'

loop_
_geom_angle_atom_site_label_1
_geom_angle_atom_site_label_2
_geom_angle_atom_site_label_3
_geom_angle
C71A Re1A C72A 89.67(12)
C71A Re1A C73A 88.96(12)
C72A Re1A C73A 87.56(12)
C71A Re1A N21A 92.18(10)
C72A Re1A N21A 174.64(10)
C73A Re1A N21A 97.50(10)
C71A Re1A N11A 174.27(10)
C72A Re1A N11A 93.01(10)
C73A Re1A N11A 96.21(10)
N21A Re1A N11A 84.72(8)
C71A Re1A Br1A 91.36(8)
C72A Re1A Br1A 92.07(9)
C73A Re1A Br1A 179.51(9)
N21A Re1A Br1A 82.86(6)
N11A Re1A Br1A 83.49(6)
N22A C1A N12A 110.5(2)
N22A C1A C4A 112.1(2)
N12A C1A C4A 112.2(2)
N22A C1A H1A 107.2
N12A C1A H1A 107.2
C4A C1A H1A 107.2
N42A C2A N32A 111.2(2)
N42A C2A C6A 114.0(2)
N32A C2A C6A 110.0(2)
N42A C2A H2A 107.1
N32A C2A H2A 107.1
C6A C2A H2A 107.1
N52A C3A N62A 111.7(2)
N52A C3A C8A 114.3(2)
N62A C3A C8A 110.7(2)
N52A C3A H3A 106.5
N62A C3A H3A 106.5
C8A C3A H3A 106.5
C5A C4A C9A 118.9(2)
C5A C4A C1A 120.3(2)
C9A C4A C1A 120.7(2)
C6A C5A C4A 120.7(2)
C6A C5A H5A 119.6
C4A C5A H5A 119.6
C5A C6A C7A 120.0(2)
C5A C6A C2A 116.3(2)
C7A C6A C2A 123.7(2)
C6A C7A C8A 119.6(2)
C6A C7A H7A 120.2
C8A C7A H7A 120.2
C9A C8A C7A 120.1(2)
C9A C8A C3A 117.1(2)
C7A C8A C3A 122.7(2)
C8A C9A C4A 120.7(2)
C8A C9A H9A 119.7
C4A C9A H9A 119.7
N12A C11A C12A 107.2(2)
N12A C11A H11A 126.4
C12A C11A H11A 126.4
C11A C12A C13A 105.7(3)
C11A C12A H12A 127.2
C13A C12A H12A 127.2
N11A C13A C12A 111.2(3)
N11A C13A H13A 124.4
C12A C13A H13A 124.4
N22A C21A C22A 107.2(3)
N22A C21A H21A 126.4
C22A C21A H21A 126.4
C21A C22A C23A 105.4(3)
C21A C22A H22A 127.3
C23A C22A H22A 127.3
N21A C23A C22A 111.3(3)
N21A C23A H23A 124.4
C22A C23A H23A 124.4
N32A C31A C32A 107.4(3)
N32A C31A H31A 126.3
C32A C31A H31A 126.3
C31A C32A C33A 104.3(3)
C31A C32A H32A 127.9
C33A C32A H32A 127.9
N31A C33A C32A 112.2(3)
N31A C33A H33A 123.9
C32A C33A H33A 123.9
N42A C41A C42A 106.4(3)
N42A C41A H41A 126.8
C42A C41A H41A 126.8
C41A C42A C43A 104.9(3)
C41A C42A H42A 127.6
C43A C42A H42A 127.6
N41A C43A C42A 112.5(3)
N41A C43A H43A 123.7
C42A C43A H43A 123.7
N52A C51A C52A 107.0(3)
N52A C51A H51A 126.5
C52A C51A H51A 126.5
C51A C52A C53A 105.3(3)
C51A C52A H52A 127.3
C53A C52A H52A 127.3
N51A C53A C52A 111.7(3)
N51A C53A H53A 124.2
C52A C53A H53A 124.2
N62A C61A C62A 106.9(3)
N62A C61A H61A 126.6
C62A C61A H61A 126.6
C61A C62A C63A 104.7(3)
C61A C62A H62A 127.6
C63A C62A H62A 127.6
N61A C63A C62A 112.6(3)
N61A C63A H63A 123.7
C62A C63A H63A 123.7
O71A C71A Re1A 178.3(3)
O72A C72A Re1A 178.8(3)
O73A C73A Re1A 175.2(2)
C13A N11A N12A 104.8(2)
C13A N11A Re1A 128.19(19)
N12A N11A Re1A 125.89(17)
C11A N12A N11A 111.2(2)
C11A N12A C1A 126.8(2)
N11A N12A C1A 121.5(2)
C23A N21A N22A 104.7(2)
C23A N21A Re1A 128.02(19)
N22A N21A Re1A 124.81(17)
C21A N22A N21A 111.5(2)
C21A N22A C1A 126.4(2)
N21A N22A C1A 120.9(2)
C33A N31A N32A 104.4(3)
N31A N32A C31A 111.6(3)
N31A N32A C2A 118.9(2)
C31A N32A C2A 128.4(2)
C43A N41A N42A 103.6(3)
C41A N42A N41A 112.6(3)
C41A N42A C2A 127.1(3)
N41A N42A C2A 120.2(2)
C53A N51A N52A 104.1(2)
C51A N52A N51A 111.8(2)
C51A N52A C3A 126.3(2)
N51A N52A C3A 121.8(2)
C63A N61A N62A 103.7(3)
C61A N62A N61A 112.1(3)
C61A N62A C3A 127.0(3)
N61A N62A C3A 120.3(2)
C71B Re1B C72B 88.58(13)
C71B Re1B C73B 88.43(13)
C72B Re1B C73B 89.96(12)
C71B Re1B N21B 91.90(11)
C72B Re1B N21B 175.10(11)
C73B Re1B N21B 94.93(10)
C71B Re1B N11B 173.90(11)
C72B Re1B N11B 93.17(11)
C73B Re1B N11B 97.41(10)
N21B Re1B N11B 85.86(8)
C71B Re1B Br1B 92.85(10)
C72B Re1B Br1B 91.47(9)
C73B Re1B Br1B 178.11(8)
N21B Re1B Br1B 83.64(6)
N11B Re1B Br1B 81.27(6)
N12B C1B N22B 110.9(2)
N12B C1B C4B 111.8(2)
N22B C1B C4B 111.2(2)
N12B C1B H1B 107.6
N22B C1B H1B 107.6
C4B C1B H1B 107.6
N32B C2B N42B 111.8(2)
N32B C2B C6B 111.3(2)
N42B C2B C6B 113.7(2)
N32B C2B H2B 106.5
N42B C2B H2B 106.5
C6B C2B H2B 106.5
N52B C3B N62B 111.3(2)
N52B C3B C8B 113.5(2)
N62B C3B C8B 110.1(2)
N52B C3B H3B 107.2
N62B C3B H3B 107.2
C8B C3B H3B 107.2
C9B C4B C5B 119.5(2)
C9B C4B C1B 119.6(2)
C5B C4B C1B 120.9(2)
C6B C5B C4B 120.3(2)
C6B C5B H5B 119.9
C4B C5B H5B 119.9
C5B C6B C7B 120.4(2)
C5B C6B C2B 117.7(2)
C7B C6B C2B 121.8(2)
C6B C7B C8B 119.3(2)
C6B C7B H7B 120.4
C8B C7B H7B 120.4
C9B C8B C7B 119.8(2)
C9B C8B C3B 116.7(2)
C7B C8B C3B 123.5(2)
C4B C9B C8B 120.7(2)
C4B C9B H9B 119.6
C8B C9B H9B 119.6
N12B C11B C12B 107.5(2)
N12B C11B H11B 126.3
C12B C11B H11B 126.3
C11B C12B C13B 105.4(3)
C11B C12B H12B 127.3
C13B C12B H12B 127.3
N11B C13B C12B 111.3(3)
N11B C13B H13B 124.4
C12B C13B H13B 124.4
N22B C21B C22B 107.6(2)
N22B C21B H21B 126.2
C22B C21B H21B 126.2
C21B C22B C23B 105.5(3)
C21B C22B H22B 127.3
C23B C22B H22B 127.3
N21B C23B C22B 111.1(3)
N21B C23B H23B 124.4
C22B C23B H23B 124.4
N32B C31B C32B 106.7(3)
N32B C31B H31B 126.7
C32B C31B H31B 126.7
C31B C32B C33B 105.5(3)
C31B C32B H32B 127.3
C33B C32B H32B 127.3
N31B C33B C32B 112.1(3)
N31B C33B H33B 123.9
C32B C33B H33B 123.9
N42B C41B C42B 106.8(3)
N42B C41B H41B 126.6
C42B C41B H41B 126.6
C41B C42B C43B 104.8(3)
C41B C42B H42B 127.6
C43B C42B H42B 127.6
N41B C43B C42B 112.3(3)
N41B C43B H43B 123.8
C42B C43B H43B 123.8
N52B C51B C52B 106.5(3)
N52B C51B H51B 126.8
C52B C51B H51B 126.8
C51B C52B C53B 105.2(3)
C51B C52B H52B 127.4
C53B C52B H52B 127.4
N51B C53B C52B 111.5(3)
N51B C53B H53B 124.2
C52B C53B H53B 124.2
N62B C61B C62B 107.3(3)
N62B C61B H61B 126.4
C62B C61B H61B 126.4
C61B C62B C63B 104.5(3)
C61B C62B H62B 127.8
C63B C62B H62B 127.8
N61B C63B C62B 112.6(3)
N61B C63B H63B 123.7
C62B C63B H63B 123.7
O71B C71B Re1B 178.8(3)
O72B C72B Re1B 178.2(3)
O73B C73B Re1B 176.7(2)
C13B N11B N12B 104.8(2)
C13B N11B Re1B 127.96(19)
N12B N11B Re1B 123.70(16)
C11B N12B N11B 111.0(2)
C11B N12B C1B 126.3(2)
N11B N12B C1B 121.1(2)
C23B N21B N22B 105.1(2)
C23B N21B Re1B 128.21(19)
N22B N21B Re1B 125.79(17)
C21B N22B N21B 110.7(2)
C21B N22B C1B 126.4(2)
N21B N22B C1B 120.9(2)
C33B N31B N32B 104.1(3)
C31B N32B N31B 111.6(3)
C31B N32B C2B 126.9(3)
N31B N32B C2B 121.2(2)
C43B N41B N42B 104.1(2)
C41B N42B N41B 112.0(2)
C41B N42B C2B 126.5(2)
N41B N42B C2B 121.4(2)
C53B N51B N52B 103.9(2)
C51B N52B N51B 112.8(2)
C51B N52B C3B 126.8(2)
N51B N52B C3B 120.4(2)
C63B N61B N62B 103.9(3)
C61B N62B N61B 111.7(2)
C61B N62B C3B 128.6(2)
N61B N62B C3B 119.6(2)
O1S C1S C3S 123.9(4)
O1S C1S C2S 119.8(4)
C3S C1S C2S 116.2(4)
C1S C2S H2S1 109.5
C1S C2S H2S2 109.5
H2S1 C2S H2S2 109.5
C1S C2S H2S3 109.5
H2S1 C2S H2S3 109.5
H2S2 C2S H2S3 109.5
C1S C3S H3S1 109.5
C1S C3S H3S2 109.5
H3S1 C3S H3S2 109.5
C1S C3S H3S3 109.5
H3S1 C3S H3S3 109.5
H3S2 C3S H3S3 109.5
O2S C4S C6S 121.6(4)
O2S C4S C5S 122.1(4)
C6S C4S C5S 116.4(4)
C4S C5S H5S1 109.5
C4S C5S H5S2 109.5
H5S1 C5S H5S2 109.5
C4S C5S H5S3 109.5
H5S1 C5S H5S3 109.5
H5S2 C5S H5S3 109.5
C4S C6S H6S1 109.5
C4S C6S H6S2 109.5
H6S1 C6S H6S2 109.5
C4S C6S H6S3 109.5
H6S1 C6S H6S3 109.5
H6S2 C6S H6S3 109.5

loop_
_geom_bond_atom_site_label_1
_geom_bond_atom_site_label_2
_geom_bond_distance
Re1A C71A 1.907(3)
Re1A C72A 1.909(3)
Re1A C73A 1.909(3)
Re1A N21A 2.176(2)
Re1A N11A 2.181(2)
Re1A Br1A 2.6271(3)
C1A N22A 1.454(3)
C1A N12A 1.455(3)
C1A C4A 1.517(4)
C1A H1A 1.0000
C2A N42A 1.454(4)
C2A N32A 1.457(4)
C2A C6A 1.521(4)
C2A H2A 1.0000
C3A N52A 1.451(3)
C3A N62A 1.459(3)
C3A C8A 1.523(4)
C3A H3A 1.0000
C4A C5A 1.388(4)
C4A C9A 1.393(4)
C5A C6A 1.386(4)
C5A H5A 0.9500
C6A C7A 1.389(4)
C7A C8A 1.391(4)
C7A H7A 0.9500
C8A C9A 1.381(4)
C9A H9A 0.9500
C11A N12A 1.348(3)
C11A C12A 1.364(4)
C11A H11A 0.9500
C12A C13A 1.387(4)
C12A H12A 0.9500
C13A N11A 1.333(4)
C13A H13A 0.9500
C21A N22A 1.347(3)
C21A C22A 1.373(4)
C21A H21A 0.9500
C22A C23A 1.390(4)
C22A H22A 0.9500
C23A N21A 1.340(4)
C23A H23A 0.9500
C31A N32A 1.354(4)
C31A C32A 1.367(5)
C31A H31A 0.9500
C32A C33A 1.399(5)
C32A H32A 0.9500
C33A N31A 1.326(4)
C33A H33A 0.9500
C41A N42A 1.343(4)
C41A C42A 1.370(5)
C41A H41A 0.9500
C42A C43A 1.382(5)
C42A H42A 0.9500
C43A N41A 1.325(4)
C43A H43A 0.9500
C51A N52A 1.339(4)
C51A C52A 1.355(5)
C51A H51A 0.9500
C52A C53A 1.383(5)
C52A H52A 0.9500
C53A N51A 1.324(4)
C53A H53A 0.9500
C61A N62A 1.344(4)
C61A C62A 1.367(5)
C61A H61A 0.9500
C62A C63A 1.380(5)
C62A H62A 0.9500
C63A N61A 1.325(4)
C63A H63A 0.9500
C71A O71A 1.153(3)
C72A O72A 1.155(4)
C73A O73A 1.151(3)
N11A N12A 1.364(3)
N21A N22A 1.364(3)
N31A N32A 1.354(3)
N41A N42A 1.354(3)
N51A N52A 1.356(3)
N61A N62A 1.356(3)
Re1B C71B 1.905(3)
Re1B C72B 1.914(3)
Re1B C73B 1.915(3)
Re1B N21B 2.173(2)
Re1B N11B 2.181(2)
Re1B Br1B 2.6183(3)
C1B N12B 1.447(3)
C1B N22B 1.455(3)
C1B C4B 1.524(4)
C1B H1B 1.0000
C2B N32B 1.454(3)
C2B N42B 1.455(3)
C2B C6B 1.525(4)
C2B H2B 1.0000
C3B N52B 1.454(3)
C3B N62B 1.455(4)
C3B C8B 1.525(4)
C3B H3B 1.0000
C4B C9B 1.381(4)
C4B C5B 1.386(4)
C5B C6B 1.381(4)
C5B H5B 0.9500
C6B C7B 1.390(4)
C7B C8B 1.394(4)
C7B H7B 0.9500
C8B C9B 1.385(4)
C9B H9B 0.9500
C11B N12B 1.354(3)
C11B C12B 1.364(4)
C11B H11B 0.9500
C12B C13B 1.391(4)
C12B H12B 0.9500
C13B N11B 1.338(4)
C13B H13B 0.9500
C21B N22B 1.351(3)
C21B C22B 1.362(4)
C21B H21B 0.9500
C22B C23B 1.387(4)
C22B H22B 0.9500
C23B N21B 1.336(3)
C23B H23B 0.9500
C31B N32B 1.349(4)
C31B C32B 1.363(5)
C31B H31B 0.9500
C32B C33B 1.381(6)
C32B H32B 0.9500
C33B N31B 1.323(4)
C33B H33B 0.9500
C41B N42B 1.351(4)
C41B C42B 1.363(4)
C41B H41B 0.9500
C42B C43B 1.392(5)
C42B H42B 0.9500
C43B N41B 1.321(4)
C43B H43B 0.9500
C51B N52B 1.339(4)
C51B C52B 1.362(4)
C51B H51B 0.9500
C52B C53B 1.394(5)
C52B H52B 0.9500
C53B N51B 1.326(4)
C53B H53B 0.9500
C61B N62B 1.352(4)
C61B C62B 1.362(5)
C61B H61B 0.9500
C62B C63B 1.390(5)
C62B H62B 0.9500
C63B N61B 1.324(4)
C63B H63B 0.9500
C71B O71B 1.153(4)
C72B O72B 1.147(4)
C73B O73B 1.142(3)
N11B N12B 1.364(3)
N21B N22B 1.363(3)
N31B N32B 1.364(3)
N41B N42B 1.355(3)
N51B N52B 1.351(3)
N61B N62B 1.356(3)
C1S O1S 1.199(4)
C1S C3S 1.467(6)
C1S C2S 1.467(6)
C2S H2S1 0.9800
C2S H2S2 0.9800
C2S H2S3 0.9800
C3S H3S1 0.9800
C3S H3S2 0.9800
C3S H3S3 0.9800
C4S O2S 1.194(4)
C4S C6S 1.469(6)
C4S C5S 1.490(6)
C5S H5S1 0.9800
C5S H5S2 0.9800
C5S H5S3 0.9800
C6S H6S1 0.9800
C6S H6S2 0.9800
C6S H6S3 0.9800

loop_
_geom_torsion_atom_site_label_1
_geom_torsion_atom_site_label_2
_geom_torsion_atom_site_label_3
_geom_torsion_atom_site_label_4
_geom_torsion
N22A C1A C4A C5A 158.2(2)
N12A C1A C4A C5A 33.1(3)
N22A C1A C4A C9A -25.0(3)
N12A C1A C4A C9A -150.2(2)
C9A C4A C5A C6A -1.1(4)
C1A C4A C5A C6A 175.7(2)
C4A C5A C6A C7A 0.4(4)
C4A C5A C6A C2A -179.5(2)
N42A C2A C6A C5A 179.2(2)
N32A C2A C6A C5A -55.1(3)
N42A C2A C6A C7A -0.7(4)
N32A C2A C6A C7A 124.9(3)
C5A C6A C7A C8A 1.1(4)
C2A C6A C7A C8A -179.0(2)
C6A C7A C8A C9A -1.9(4)
C6A C7A C8A C3A 180.0(2)
N52A C3A C8A C9A 168.5(2)
N62A C3A C8A C9A 41.2(3)
N52A C3A C8A C7A -13.3(4)
N62A C3A C8A C7A -140.6(3)
C7A C8A C9A C4A 1.2(4)
C3A C8A C9A C4A 179.5(2)
C5A C4A C9A C8A 0.3(4)
C1A C4A C9A C8A -176.6(2)
N12A C11A C12A C13A -0.2(3)
C11A C12A C13A N11A -0.9(4)
N22A C21A C22A C23A 0.3(3)
C21A C22A C23A N21A 0.2(3)
N32A C31A C32A C33A -0.8(4)
C31A C32A C33A N31A 0.2(4)
N42A C41A C42A C43A 0.4(4)
C41A C42A C43A N41A -0.5(5)
N52A C51A C52A C53A 0.2(5)
C51A C52A C53A N51A 0.1(5)
N62A C61A C62A C63A 0.0(4)
C61A C62A C63A N61A -0.3(4)
C12A C13A N11A N12A 1.6(3)
C12A C13A N11A Re1A 169.7(2)
C72A Re1A N11A C13A 23.4(3)
C73A Re1A N11A C13A 111.2(3)
N21A Re1A N11A C13A -151.8(3)
Br1A Re1A N11A C13A -68.4(2)
C72A Re1A N11A N12A -170.9(2)
C73A Re1A N11A N12A -83.0(2)
N21A Re1A N11A N12A 14.0(2)
Br1A Re1A N11A N12A 97.4(2)
C12A C11A N12A N11A 1.2(3)
C12A C11A N12A C1A 173.7(2)
C13A N11A N12A C11A -1.7(3)
Re1A N11A N12A C11A -170.19(18)
C13A N11A N12A C1A -174.6(2)
Re1A N11A N12A C1A 16.9(3)
N22A C1A N12A C11A 129.4(3)
C4A C1A N12A C11A -104.6(3)
N22A C1A N12A N11A -58.9(3)
C4A C1A N12A N11A 67.1(3)
C22A C23A N21A N22A -0.6(3)
C22A C23A N21A Re1A -163.1(2)
C71A Re1A N21A C23A -24.6(2)
C73A Re1A N21A C23A -113.9(2)
N11A Re1A N21A C23A 150.5(2)
Br1A Re1A N21A C23A 66.5(2)
C71A Re1A N21A N22A 176.1(2)
C73A Re1A N21A N22A 86.9(2)
N11A Re1A N21A N22A -8.7(2)
Br1A Re1A N21A N22A -92.78(19)
C22A C21A N22A N21A -0.7(3)
C22A C21A N22A C1A -168.0(2)
C23A N21A N22A C21A 0.8(3)
Re1A N21A N22A C21A 164.01(17)
C23A N21A N22A C1A 168.9(2)
Re1A N21A N22A C1A -27.9(3)
N12A C1A N22A C21A -128.4(3)
C4A C1A N22A C21A 105.5(3)
N12A C1A N22A N21A 65.3(3)
C4A C1A N22A N21A -60.7(3)
C32A C33A N31A N32A 0.5(4)
C33A N31A N32A C31A -1.0(3)
C33A N31A N32A C2A -170.3(3)
C32A C31A N32A N31A 1.2(4)
C32A C31A N32A C2A 169.1(3)
N42A C2A N32A N31A -122.2(3)
C6A C2A N32A N31A 110.6(3)
N42A C2A N32A C31A 70.6(4)
C6A C2A N32A C31A -56.6(4)
C42A C43A N41A N42A 0.4(4)
C42A C41A N42A N41A -0.1(4)
C42A C41A N42A C2A 177.0(3)
C43A N41A N42A C41A -0.2(4)
C43A N41A N42A C2A -177.6(3)
N32A C2A N42A C41A 122.6(3)
C6A C2A N42A C41A -112.4(3)
N32A C2A N42A N41A -60.4(3)
C6A C2A N42A N41A 64.6(3)
C52A C53A N51A N52A -0.4(4)
C52A C51A N52A N51A -0.4(4)
C52A C51A N52A C3A 177.0(3)
C53A N51A N52A C51A 0.5(4)
C53A N51A N52A C3A -177.1(3)
N62A C3A N52A C51A -103.7(3)
C8A C3A N52A C51A 129.5(3)
N62A C3A N52A N51A 73.5(3)
C8A C3A N52A N51A -53.3(3)
C62A C63A N61A N62A 0.5(4)
C62A C61A N62A N61A 0.3(4)
C62A C61A N62A C3A 170.9(3)
C63A N61A N62A C61A -0.4(3)
C63A N61A N62A C3A -171.8(2)
N52A C3A N62A C61A 114.0(3)
C8A C3A N62A C61A -117.3(3)
N52A C3A N62A N61A -76.1(3)
C8A C3A N62A N61A 52.6(3)
N12B C1B C4B C9B -157.8(2)
N22B C1B C4B C9B -33.3(3)
N12B C1B C4B C5B 24.3(3)
N22B C1B C4B C5B 148.8(2)
C9B C4B C5B C6B -0.1(4)
C1B C4B C5B C6B 177.8(2)
C4B C5B C6B C7B -0.9(4)
C4B C5B C6B C2B -178.1(2)
N32B C2B C6B C5B -42.7(3)
N42B C2B C6B C5B -170.1(2)
N32B C2B C6B C7B 140.1(2)
N42B C2B C6B C7B 12.7(4)
C5B C6B C7B C8B 1.0(4)
C2B C6B C7B C8B 178.2(2)
C6B C7B C8B C9B -0.3(4)
C6B C7B C8B C3B -179.0(2)
N52B C3B C8B C9B 178.9(2)
N62B C3B C8B C9B 53.2(3)
N52B C3B C8B C7B -2.4(4)
N62B C3B C8B C7B -128.0(3)
C5B C4B C9B C8B 0.9(4)
C1B C4B C9B C8B -177.0(2)
C7B C8B C9B C4B -0.7(4)
C3B C8B C9B C4B 178.1(2)
N12B C11B C12B C13B -0.3(3)
C11B C12B C13B N11B -0.2(4)
N22B C21B C22B C23B 0.3(3)
C21B C22B C23B N21B 0.7(4)
N32B C31B C32B C33B 0.4(4)
C31B C32B C33B N31B 0.0(4)
N42B C41B C42B C43B 0.1(4)
C41B C42B C43B N41B -0.4(4)
N52B C51B C52B C53B -1.0(4)
C51B C52B C53B N51B 0.9(4)
N62B C61B C62B C63B 0.6(4)
C61B C62B C63B N61B -0.2(4)
C12B C13B N11B N12B 0.6(3)
C12B C13B N11B Re1B 159.7(2)
C72B Re1B N11B C13B 21.8(3)
C73B Re1B N11B C13B 112.1(2)
N21B Re1B N11B C13B -153.4(2)
Br1B Re1B N11B C13B -69.2(2)
C72B Re1B N11B N12B 177.3(2)
C73B Re1B N11B N12B -92.3(2)
N21B Re1B N11B N12B 2.1(2)
Br1B Re1B N11B N12B 86.31(19)
C12B C11B N12B N11B 0.7(3)
C12B C11B N12B C1B 166.0(2)
C13B N11B N12B C11B -0.8(3)
Re1B N11B N12B C11B -161.05(18)
C13B N11B N12B C1B -167.0(2)
Re1B N11B N12B C1B 32.7(3)
N22B C1B N12B C11B 129.3(3)
C4B C1B N12B C11B -106.0(3)
N22B C1B N12B N11B -66.7(3)
C4B C1B N12B N11B 58.0(3)
C22B C23B N21B N22B -1.3(3)
C22B C23B N21B Re1B -170.6(2)
C71B Re1B N21B C23B -13.2(3)
C73B Re1B N21B C23B -101.8(3)
N11B Re1B N21B C23B 161.1(2)
Br1B Re1B N21B C23B 79.5(2)
C71B Re1B N21B N22B 179.6(2)
C73B Re1B N21B N22B 91.0(2)
N11B Re1B N21B N22B -6.1(2)
Br1B Re1B N21B N22B -87.7(2)
C22B C21B N22B N21B -1.1(3)
C22B C21B N22B C1B -165.0(3)
C23B N21B N22B C21B 1.5(3)
Re1B N21B N22B C21B 171.14(18)
C23B N21B N22B C1B 166.4(2)
Re1B N21B N22B C1B -24.0(3)
N12B C1B N22B C21B -136.5(3)
C4B C1B N22B C21B 98.5(3)
N12B C1B N22B N21B 61.2(3)
C4B C1B N22B N21B -63.8(3)
C32B C33B N31B N32B -0.4(4)
C32B C31B N32B N31B -0.7(4)
C32B C31B N32B C2B -174.7(3)
C33B N31B N32B C31B 0.7(3)
C33B N31B N32B C2B 175.1(2)
N42B C2B N32B C31B -106.6(3)
C6B C2B N32B C31B 125.1(3)
N42B C2B N32B N31B 79.9(3)
C6B C2B N32B N31B -48.4(3)
C42B C43B N41B N42B 0.6(4)
C42B C41B N42B N41B 0.3(4)
C42B C41B N42B C2B 178.1(3)
C43B N41B N42B C41B -0.6(3)
C43B N41B N42B C2B -178.5(2)
N32B C2B N42B C41B 120.0(3)
C6B C2B N42B C41B -112.9(3)
N32B C2B N42B N41B -62.3(3)
C6B C2B N42B N41B 64.8(3)
C52B C53B N51B N52B -0.4(4)
C52B C51B N52B N51B 0.8(4)
C52B C51B N52B C3B -178.6(3)
C53B N51B N52B C51B -0.3(3)
C53B N51B N52B C3B 179.3(3)
N62B C3B N52B C51B -119.5(3)
C8B C3B N52B C51B 115.5(3)
N62B C3B N52B N51B 61.0(3)
C8B C3B N52B N51B -64.0(3)
C62B C63B N61B N62B -0.2(4)
C62B C61B N62B N61B -0.7(4)
C62B C61B N62B C3B -177.2(3)
C63B N61B N62B C61B 0.5(3)
C63B N61B N62B C3B 177.3(3)
N52B C3B N62B C61B -75.9(4)
C8B C3B N62B C61B 51.0(4)
N52B C3B N62B N61B 107.9(3)
C8B C3B N62B N61B -125.2(3)
